data_7064246
loop_
_publ_author_name
'Nowicka, Daria'
'Garbaczewski, Karol'
'Consiglio, Giuseppe'
'Forte, Giuseppe'
'Kubicki, Maciej'
'\/Luczak, Teresa'
'Patroniak, Violetta'
'Gorczy\'nski, Adam'

_publ_section_title
;
 Biomimetic O-demethylation at a copper(ii) center with imine ligand: a
 structural and computational study
;
_journal_issue 9
_journal_name_full 'New Journal of Chemistry'
_journal_page_first 3843
_journal_page_last 3856
_journal_paper_doi 10.1039/D5NJ04478B
_journal_volume 50
_journal_year 2026
_chemical_formula_sum 'C17 H17 Cl Cu N4 O3'
_chemical_formula_weight 424.33
_space_group_crystal_system orthorhombic
_space_group_IT_number 29
_space_group_name_Hall 'P 2c -2ac'
_space_group_name_H-M_alt 'P c a 21'
_atom_sites_solution_hydrogens geom
_audit_update_record
;
2024-03-01 deposited with the CCDC.	2026-01-30 downloaded from the CCDC.
;
_cell_angle_alpha 90
_cell_angle_beta 90
_cell_angle_gamma 90
_cell_formula_units_Z 4
_cell_length_a 18.8457(3)
_cell_length_b 6.69128(6)
_cell_length_c 13.29018(11)
_cell_measurement_reflns_used 20515
_cell_measurement_temperature 125(1)
_cell_measurement_theta_max 76.1740
_cell_measurement_theta_min 3.3070
_cell_volume 1675.92(3)
_computing_cell_refinement 'CrysAlisPro 1.171.42.73a (Rigaku OD, 2022)'
_computing_data_collection 'CrysAlisPro 1.171.42.73a (Rigaku OD, 2022)'
_computing_data_reduction 'CrysAlisPro 1.171.42.73a (Rigaku OD, 2022)'
_computing_molecular_graphics 'Mercury (MacRae et al., 2009)'
_computing_publication_material 'SHELXL (Sheldrick, 2015)'
_computing_structure_refinement 'SHELXL (Sheldrick, 2015)'
_computing_structure_solution 'SHELXT (Sheldrick, 2015)'
_diffrn_ambient_environment N~2~
_diffrn_ambient_temperature 125(1)
_diffrn_detector 'CCD plate'
_diffrn_detector_area_resol_mean 10.5384
_diffrn_detector_type Atlas
_diffrn_measured_fraction_theta_full 0.999
_diffrn_measured_fraction_theta_max 0.995
_diffrn_measurement_device 'four-circle diffractometer'
_diffrn_measurement_device_type 'SuperNova, Single source at offset/far, Atlas'
_diffrn_radiation_monochromator mirror
_diffrn_radiation_probe x-ray
_diffrn_radiation_type 'Cu K\a'
_diffrn_radiation_wavelength 1.54184
_diffrn_reflns_av_R_equivalents 0.0409
_diffrn_reflns_av_unetI/netI 0.0165
_diffrn_reflns_Laue_measured_fraction_full 0.999
_diffrn_reflns_Laue_measured_fraction_max 0.995
_diffrn_reflns_limit_h_max 23
_diffrn_reflns_limit_h_min -23
_diffrn_reflns_limit_k_max 6
_diffrn_reflns_limit_k_min -8
_diffrn_reflns_limit_l_max 16
_diffrn_reflns_limit_l_min -16
_diffrn_reflns_number 23536
_diffrn_reflns_point_group_measured_fraction_full 0.999
_diffrn_reflns_point_group_measured_fraction_max 0.988
_diffrn_reflns_theta_full 67.684
_diffrn_reflns_theta_max 76.601
_diffrn_reflns_theta_min 5.756
_diffrn_source 'micro-focus sealed X-ray tube'
_diffrn_source_type 'SuperNova (Cu) X-ray Source'
_exptl_absorpt_coefficient_mu 3.545
_exptl_absorpt_correction_T_max 1.00000
_exptl_absorpt_correction_T_min 0.27584
_exptl_absorpt_correction_type multi-scan
_exptl_absorpt_process_details
;
CrysAlisPro 1.171.42.73a (Rigaku Oxford Diffraction, 2022)
Empirical absorption correction using spherical harmonics,
implemented in SCALE3 ABSPACK scaling algorithm.
;
_exptl_crystal_colour blue
_exptl_crystal_density_diffrn 1.682
_exptl_crystal_description prism
_exptl_crystal_F_000 868
_exptl_crystal_size_max 0.17
_exptl_crystal_size_mid 0.1
_exptl_crystal_size_min 0.08
_refine_diff_density_max 0.297
_refine_diff_density_min -0.429
_refine_diff_density_rms 0.064
_refine_ls_abs_structure_details
;
 Flack x determined using 1639 quotients [(I+)-(I-)]/[(I+)+(I-)]
 (Parsons, Flack and Wagner, Acta Cryst. B69 (2013) 249-259).
;
_refine_ls_abs_structure_Flack 0.004(7)
_refine_ls_extinction_method none
_refine_ls_goodness_of_fit_ref 1.078
_refine_ls_hydrogen_treatment constr
_refine_ls_matrix_type full
_refine_ls_number_parameters 238
_refine_ls_number_reflns 3492
_refine_ls_number_restraints 1
_refine_ls_restrained_S_all 1.078
_refine_ls_R_factor_all 0.0258
_refine_ls_R_factor_gt 0.0258
_refine_ls_shift/su_max 0.001
_refine_ls_shift/su_mean 0.000
_refine_ls_structure_factor_coef Fsqd
_refine_ls_weighting_details 'w=1/[\s^2^(Fo^2^)+(0.0539P)^2^+0.5509P] where P=(Fo^2^+2Fc^2^)/3'
_refine_ls_weighting_scheme calc
_refine_ls_wR_factor_gt 0.0744
_refine_ls_wR_factor_ref 0.0744
_reflns_Friedel_coverage 0.899
_reflns_Friedel_fraction_full 0.999
_reflns_Friedel_fraction_max 0.980
_reflns_number_gt 3488
_reflns_number_total 3492
_reflns_threshold_expression 'I > 2\s(I)'
_cod_data_source_file d5nj04478b2.cif
_cod_data_source_block C2
_cod_depositor_comments 'Adding full bibliography for 7064242--7064248.cif.'
_cod_original_cell_volume 1675.91(3)
_cod_database_code 7064246
_shelx_space_group_comment
;
The symmetry employed for this shelxl refinement is uniquely defined
by the following loop, which should always be used as a source of
symmetry information in preference to the above space-group names.
They are only intended as comments.
;

loop_
_space_group_symop_operation_xyz
'x, y, z'
'-x, -y, z+1/2'
'x+1/2, -y, z'
'-x+1/2, y, z+1/2'

loop_
_atom_site_label
_atom_site_type_symbol
_atom_site_fract_x
_atom_site_fract_y
_atom_site_fract_z
_atom_site_U_iso_or_equiv
_atom_site_adp_type
_atom_site_occupancy
_atom_site_site_symmetry_order
_atom_site_calc_flag
_atom_site_refinement_flags_posn
_atom_site_refinement_flags_adp
_atom_site_refinement_flags_occupancy
_atom_site_disorder_assembly
_atom_site_disorder_group
Cu1 Cu 0.44945(2) 0.28530(5) 0.46842(3) 0.01494(13) Uani 1 1 d . . . . .
Cl1 Cl 0.39059(3) 0.19007(9) 0.32828(5) 0.01887(16) Uani 1 1 d . . . . .
N1 N 0.52437(11) 0.0829(3) 0.46514(18) 0.0158(4) Uani 1 1 d . . . . .
C2 C 0.58030(14) 0.1345(4) 0.52109(19) 0.0162(5) Uani 1 1 d . . . . .
N3 N 0.63432(12) 0.0022(3) 0.51496(18) 0.0170(5) Uani 1 1 d . . . . .
H3 H 0.675723 0.010751 0.545281 0.020 Uiso 1 1 calc R U . . .
C4 C 0.61169(14) -0.1500(5) 0.4514(2) 0.0179(5) Uani 1 1 d . . . . .
C5 C 0.64485(15) -0.3262(4) 0.4203(2) 0.0185(5) Uani 1 1 d . . . . .
H5 H 0.692165 -0.357476 0.439302 0.022 Uiso 1 1 calc R U . . .
C6 C 0.60495(15) -0.4527(4) 0.3604(2) 0.0197(5) Uani 1 1 d . . . . .
H6 H 0.625656 -0.573195 0.336651 0.024 Uiso 1 1 calc R U . . .
C7 C 0.53455(16) -0.4073(4) 0.3339(2) 0.0198(5) Uani 1 1 d . . . . .
H7 H 0.508202 -0.500827 0.295225 0.024 Uiso 1 1 calc R U . . .
C8 C 0.50249(16) -0.2294(4) 0.3627(2) 0.0176(5) Uani 1 1 d . . . . .
H8 H 0.455310 -0.197940 0.343088 0.021 Uiso 1 1 calc R U . . .
C9 C 0.54231(14) -0.0997(4) 0.4212(2) 0.0165(5) Uani 1 1 d . . . . .
N10 N 0.57991(14) 0.3012(4) 0.5781(2) 0.0189(5) Uani 1 1 d . . . . .
N11 N 0.51736(12) 0.4084(4) 0.56682(18) 0.0158(4) Uani 1 1 d . . . . .
C12 C 0.51063(14) 0.5805(4) 0.6104(2) 0.0163(5) Uani 1 1 d . . . . .
H12 H 0.550207 0.632047 0.646242 0.020 Uiso 1 1 calc R U . . .
C13 C 0.44704(15) 0.6975(4) 0.6078(2) 0.0169(6) Uani 1 1 d . . . . .
O14 O 0.37901(10) 0.4747(3) 0.50075(16) 0.0190(4) Uani 1 1 d . . . . .
C14 C 0.38527(14) 0.6397(5) 0.55278(19) 0.0156(5) Uani 1 1 d . . . . .
C15 C 0.32679(16) 0.7712(4) 0.5556(2) 0.0169(5) Uani 1 1 d . . . . .
O15 O 0.26543(11) 0.7288(3) 0.50241(16) 0.0183(4) Uani 1 1 d . . . . .
C16 C 0.32792(14) 0.9452(4) 0.6133(2) 0.0182(5) Uani 1 1 d . . . . .
O16 O 0.26647(10) 1.0539(3) 0.61199(17) 0.0221(4) Uani 1 1 d . . . . .
C17 C 0.38829(15) 0.9994(5) 0.6686(2) 0.0200(6) Uani 1 1 d . . . . .
H17 H 0.388939 1.118023 0.707922 0.024 Uiso 1 1 calc R U . . .
C18 C 0.44664(14) 0.8757(5) 0.6643(2) 0.0176(6) Uani 1 1 d . . . . .
H18 H 0.488078 0.911835 0.700701 0.021 Uiso 1 1 calc R U . . .
C101 C 0.63325(16) 0.3414(5) 0.6539(2) 0.0235(6) Uani 1 1 d . . . . .
H10A H 0.670888 0.424386 0.624846 0.035 Uiso 1 1 calc R U . . .
H10B H 0.653525 0.215047 0.677619 0.035 Uiso 1 1 calc R U . . .
H10C H 0.611442 0.412170 0.710613 0.035 Uiso 1 1 calc R U . . .
C151 C 0.27592(17) 0.7367(5) 0.3951(3) 0.0241(6) Uani 1 1 d . . . . .
H15A H 0.229903 0.750750 0.361506 0.036 Uiso 1 1 calc R U . . .
H15B H 0.298992 0.613416 0.372494 0.036 Uiso 1 1 calc R U . . .
H15C H 0.305998 0.851483 0.378362 0.036 Uiso 1 1 calc R U . . .
C161 C 0.26391(17) 1.2319(5) 0.6718(3) 0.0254(7) Uani 1 1 d . . . . .
H16A H 0.296448 1.331564 0.643636 0.038 Uiso 1 1 calc R U . . .
H16B H 0.278050 1.200549 0.740940 0.038 Uiso 1 1 calc R U . . .
H16C H 0.215497 1.285311 0.671581 0.038 Uiso 1 1 calc R U . . .

loop_
_atom_site_aniso_label
_atom_site_aniso_U_11
_atom_site_aniso_U_22
_atom_site_aniso_U_33
_atom_site_aniso_U_23
_atom_site_aniso_U_13
_atom_site_aniso_U_12
Cu1 0.0157(2) 0.0154(2) 0.0137(2) -0.00146(17) -0.00163(14) 0.00071(12)
Cl1 0.0201(3) 0.0208(3) 0.0157(3) -0.0017(2) -0.0040(2) -0.0007(2)
N1 0.0180(10) 0.0162(10) 0.0132(9) -0.0007(10) -0.0013(8) 0.0004(8)
C2 0.0188(13) 0.0161(13) 0.0136(12) 0.0007(10) -0.0004(10) -0.0015(10)
N3 0.0137(10) 0.0186(11) 0.0186(11) -0.0006(10) -0.0028(8) 0.0006(9)
C4 0.0213(13) 0.0177(13) 0.0147(13) 0.0013(10) 0.0022(10) -0.0017(10)
C5 0.0187(13) 0.0187(12) 0.0182(13) 0.0005(10) 0.0022(10) 0.0034(11)
C6 0.0256(14) 0.0160(13) 0.0175(12) -0.0021(10) 0.0023(10) 0.0020(10)
C7 0.0258(13) 0.0189(13) 0.0149(12) 0.0007(11) 0.0009(11) -0.0031(11)
C8 0.0194(14) 0.0190(14) 0.0143(12) 0.0004(10) 0.0001(11) 0.0000(10)
C9 0.0200(12) 0.0168(12) 0.0127(12) 0.0011(10) 0.0013(9) 0.0001(10)
N10 0.0200(12) 0.0176(13) 0.0189(11) -0.0027(9) -0.0050(10) 0.0033(9)
N11 0.0158(10) 0.0169(11) 0.0147(10) 0.0028(9) -0.0013(8) 0.0007(9)
C12 0.0186(12) 0.0179(13) 0.0123(10) -0.0010(10) -0.0017(9) -0.0021(10)
C13 0.0219(15) 0.0165(15) 0.0123(13) 0.0012(10) 0.0015(10) -0.0013(9)
O14 0.0182(8) 0.0179(9) 0.0208(9) -0.0045(7) -0.0024(7) 0.0010(7)
C14 0.0181(13) 0.0162(13) 0.0126(12) 0.0007(10) 0.0008(9) -0.0010(10)
C15 0.0181(13) 0.0180(13) 0.0148(13) 0.0007(10) -0.0009(10) -0.0008(10)
O15 0.0142(10) 0.0217(10) 0.0189(10) -0.0018(8) -0.0015(7) -0.0010(7)
C16 0.0174(12) 0.0203(13) 0.0168(11) -0.0007(10) 0.0008(10) 0.0028(10)
O16 0.0192(10) 0.0203(10) 0.0268(10) -0.0064(9) -0.0025(8) 0.0043(8)
C17 0.0225(14) 0.0197(14) 0.0178(13) -0.0053(11) -0.0005(10) -0.0007(11)
C18 0.0194(14) 0.0185(15) 0.0148(13) -0.0016(11) -0.0014(9) 0.0008(10)
C101 0.0219(14) 0.0262(14) 0.0224(14) -0.0097(12) -0.0060(11) 0.0023(12)
C151 0.0221(15) 0.0314(16) 0.0189(15) 0.0010(12) -0.0031(13) -0.0042(12)
C161 0.0231(15) 0.0221(14) 0.0311(17) -0.0087(13) 0.0030(13) 0.0034(11)

loop_
_atom_type_symbol
_atom_type_description
_atom_type_scat_dispersion_real
_atom_type_scat_dispersion_imag
_atom_type_scat_source
C C 0.0181 0.0091 'International Tables Vol C Tables 4.2.6.8 and 6.1.1.4'
H H 0.0000 0.0000 'International Tables Vol C Tables 4.2.6.8 and 6.1.1.4'
Cl Cl 0.3639 0.7018 'International Tables Vol C Tables 4.2.6.8 and 6.1.1.4'
Cu Cu -1.9646 0.5888 'International Tables Vol C Tables 4.2.6.8 and 6.1.1.4'
N N 0.0311 0.0180 'International Tables Vol C Tables 4.2.6.8 and 6.1.1.4'
O O 0.0492 0.0322 'International Tables Vol C Tables 4.2.6.8 and 6.1.1.4'

loop_
_geom_angle_atom_site_label_1
_geom_angle_atom_site_label_2
_geom_angle_atom_site_label_3
_geom_angle
_geom_angle_site_symmetry_1
_geom_angle_site_symmetry_3
_geom_angle_publ_flag
O14 Cu1 N1 168.09(10) . . ?
O14 Cu1 N11 91.41(9) . . ?
N1 Cu1 N11 80.70(9) . . ?
O14 Cu1 Cl1 91.82(6) . . ?
N1 Cu1 Cl1 98.09(7) . . ?
N11 Cu1 Cl1 165.03(7) . . ?
C2 N1 C9 105.5(2) . . ?
C2 N1 Cu1 112.24(18) . . ?
C9 N1 Cu1 142.17(18) . . ?
N1 C2 N10 121.5(3) . . ?
N1 C2 N3 113.1(2) . . ?
N10 C2 N3 125.4(3) . . ?
C2 N3 C4 106.6(2) . . ?
C2 N3 H3 126.7 . . ?
C4 N3 H3 126.7 . . ?
N3 C4 C5 131.3(3) . . ?
N3 C4 C9 106.4(2) . . ?
C5 C4 C9 122.2(3) . . ?
C6 C5 C4 116.3(3) . . ?
C6 C5 H5 121.9 . . ?
C4 C5 H5 121.9 . . ?
C5 C6 C7 121.7(3) . . ?
C5 C6 H6 119.2 . . ?
C7 C6 H6 119.2 . . ?
C8 C7 C6 121.8(3) . . ?
C8 C7 H7 119.1 . . ?
C6 C7 H7 119.1 . . ?
C9 C8 C7 117.1(3) . . ?
C9 C8 H8 121.4 . . ?
C7 C8 H8 121.4 . . ?
C8 C9 N1 130.7(3) . . ?
C8 C9 C4 120.8(3) . . ?
N1 C9 C4 108.4(2) . . ?
C2 N10 N11 111.8(2) . . ?
C2 N10 C101 122.8(3) . . ?
N11 N10 C101 124.6(2) . . ?
C12 N11 N10 119.6(2) . . ?
C12 N11 Cu1 126.4(2) . . ?
N10 N11 Cu1 113.57(18) . . ?
N11 C12 C13 123.9(3) . . ?
N11 C12 H12 118.1 . . ?
C13 C12 H12 118.1 . . ?
C18 C13 C14 119.9(3) . . ?
C18 C13 C12 117.0(3) . . ?
C14 C13 C12 123.1(3) . . ?
C14 O14 Cu1 128.65(18) . . ?
O14 C14 C15 118.0(2) . . ?
O14 C14 C13 124.9(3) . . ?
C15 C14 C13 117.0(3) . . ?
O15 C15 C16 117.7(3) . . ?
O15 C15 C14 120.7(3) . . ?
C16 C15 C14 121.5(3) . . ?
C15 O15 C151 112.5(2) . . ?
O16 C16 C15 115.1(2) . . ?
O16 C16 C17 123.8(3) . . ?
C15 C16 C17 121.1(3) . . ?
C16 O16 C161 117.6(2) . . ?
C18 C17 C16 118.1(3) . . ?
C18 C17 H17 121.0 . . ?
C16 C17 H17 121.0 . . ?
C17 C18 C13 122.3(3) . . ?
C17 C18 H18 118.8 . . ?
C13 C18 H18 118.8 . . ?
N10 C101 H10A 109.5 . . ?
N10 C101 H10B 109.5 . . ?
H10A C101 H10B 109.5 . . ?
N10 C101 H10C 109.5 . . ?
H10A C101 H10C 109.5 . . ?
H10B C101 H10C 109.5 . . ?
O15 C151 H15A 109.5 . . ?
O15 C151 H15B 109.5 . . ?
H15A C151 H15B 109.5 . . ?
O15 C151 H15C 109.5 . . ?
H15A C151 H15C 109.5 . . ?
H15B C151 H15C 109.5 . . ?
O16 C161 H16A 109.5 . . ?
O16 C161 H16B 109.5 . . ?
H16A C161 H16B 109.5 . . ?
O16 C161 H16C 109.5 . . ?
H16A C161 H16C 109.5 . . ?
H16B C161 H16C 109.5 . . ?

loop_
_geom_bond_atom_site_label_1
_geom_bond_atom_site_label_2
_geom_bond_distance
_geom_bond_site_symmetry_2
_geom_bond_publ_flag
Cu1 O14 1.885(2) . ?
Cu1 N1 1.957(2) . ?
Cu1 N11 2.007(2) . ?
Cu1 Cl1 2.2595(7) . ?
N1 C2 1.335(4) . ?
N1 C9 1.396(4) . ?
C2 N10 1.349(4) . ?
C2 N3 1.351(4) . ?
N3 C4 1.390(4) . ?
N3 H3 0.8800 . ?
C4 C5 1.397(4) . ?
C4 C9 1.408(4) . ?
C5 C6 1.384(4) . ?
C5 H5 0.9500 . ?
C6 C7 1.406(4) . ?
C6 H6 0.9500 . ?
C7 C8 1.388(4) . ?
C7 H7 0.9500 . ?
C8 C9 1.386(4) . ?
C8 H8 0.9500 . ?
N10 N11 1.388(3) . ?
N10 C101 1.448(4) . ?
N11 C12 1.295(4) . ?
C12 C13 1.432(4) . ?
C12 H12 0.9500 . ?
C13 C18 1.409(4) . ?
C13 C14 1.428(4) . ?
O14 C14 1.308(4) . ?
C14 C15 1.411(4) . ?
C15 O15 1.384(4) . ?
C15 C16 1.395(4) . ?
O15 C151 1.441(4) . ?
C16 O16 1.368(3) . ?
C16 C17 1.402(4) . ?
O16 C161 1.432(4) . ?
C17 C18 1.377(4) . ?
C17 H17 0.9500 . ?
C18 H18 0.9500 . ?
C101 H10A 0.9800 . ?
C101 H10B 0.9800 . ?
C101 H10C 0.9800 . ?
C151 H15A 0.9800 . ?
C151 H15B 0.9800 . ?
C151 H15C 0.9800 . ?
C161 H16A 0.9800 . ?
C161 H16B 0.9800 . ?
C161 H16C 0.9800 . ?

loop_
_geom_torsion_atom_site_label_1
_geom_torsion_atom_site_label_2
_geom_torsion_atom_site_label_3
_geom_torsion_atom_site_label_4
_geom_torsion
_geom_torsion_site_symmetry_1
_geom_torsion_site_symmetry_2
_geom_torsion_site_symmetry_3
_geom_torsion_site_symmetry_4
_geom_torsion_publ_flag
C9 N1 C2 N10 -177.2(3) . . . . ?
Cu1 N1 C2 N10 4.9(3) . . . . ?
C9 N1 C2 N3 1.7(3) . . . . ?
Cu1 N1 C2 N3 -176.25(17) . . . . ?
N1 C2 N3 C4 -1.1(3) . . . . ?
N10 C2 N3 C4 177.7(3) . . . . ?
C2 N3 C4 C5 -178.3(3) . . . . ?
C2 N3 C4 C9 0.0(3) . . . . ?
N3 C4 C5 C6 176.1(3) . . . . ?
C9 C4 C5 C6 -1.9(4) . . . . ?
C4 C5 C6 C7 -1.0(4) . . . . ?
C5 C6 C7 C8 2.9(5) . . . . ?
C6 C7 C8 C9 -1.6(4) . . . . ?
C7 C8 C9 N1 -176.7(3) . . . . ?
C7 C8 C9 C4 -1.3(4) . . . . ?
C2 N1 C9 C8 174.2(3) . . . . ?
Cu1 N1 C9 C8 -8.9(5) . . . . ?
C2 N1 C9 C4 -1.7(3) . . . . ?
Cu1 N1 C9 C4 175.3(2) . . . . ?
N3 C4 C9 C8 -175.3(3) . . . . ?
C5 C4 C9 C8 3.1(4) . . . . ?
N3 C4 C9 N1 1.1(3) . . . . ?
C5 C4 C9 N1 179.5(3) . . . . ?
N1 C2 N10 N11 -2.5(4) . . . . ?
N3 C2 N10 N11 178.8(2) . . . . ?
N1 C2 N10 C101 167.7(3) . . . . ?
N3 C2 N10 C101 -11.1(5) . . . . ?
C2 N10 N11 C12 -174.7(3) . . . . ?
C101 N10 N11 C12 15.4(4) . . . . ?
C2 N10 N11 Cu1 -1.2(3) . . . . ?
C101 N10 N11 Cu1 -171.1(2) . . . . ?
N10 N11 C12 C13 -176.6(3) . . . . ?
Cu1 N11 C12 C13 10.8(4) . . . . ?
N11 C12 C13 C18 176.1(3) . . . . ?
N11 C12 C13 C14 -2.8(5) . . . . ?
N1 Cu1 O14 C14 60.1(5) . . . . ?
N11 Cu1 O14 C14 12.0(2) . . . . ?
Cl1 Cu1 O14 C14 -153.4(2) . . . . ?
Cu1 O14 C14 C15 171.60(19) . . . . ?
Cu1 O14 C14 C13 -8.6(4) . . . . ?
C18 C13 C14 O14 -177.6(3) . . . . ?
C12 C13 C14 O14 1.2(5) . . . . ?
C18 C13 C14 C15 2.2(4) . . . . ?
C12 C13 C14 C15 -179.0(3) . . . . ?
O14 C14 C15 O15 -1.7(4) . . . . ?
C13 C14 C15 O15 178.5(3) . . . . ?
O14 C14 C15 C16 176.8(3) . . . . ?
C13 C14 C15 C16 -3.1(4) . . . . ?
C16 C15 O15 C151 114.1(3) . . . . ?
C14 C15 O15 C151 -67.4(3) . . . . ?
O15 C15 C16 O16 1.1(4) . . . . ?
C14 C15 C16 O16 -177.4(3) . . . . ?
O15 C15 C16 C17 -179.5(3) . . . . ?
C14 C15 C16 C17 2.0(4) . . . . ?
C15 C16 O16 C161 178.6(3) . . . . ?
C17 C16 O16 C161 -0.8(4) . . . . ?
O16 C16 C17 C18 179.4(3) . . . . ?
C15 C16 C17 C18 0.0(4) . . . . ?
C16 C17 C18 C13 -0.8(5) . . . . ?
C14 C13 C18 C17 -0.3(5) . . . . ?
C12 C13 C18 C17 -179.2(3) . . . . ?
